data_1547013
loop_
_publ_author_name
'Fan, Xing'
'Yu, Liu-Zhu'
'Wei, Yin'
'Shi, Min'

_publ_section_title
;
 Cascade Amination/Cyclization/Aromatization Process for the Rapid
 Construction of [2,3-c]Dihydrocarbazoles and [2,3-c]Carbazoles.
;
_journal_issue 17
_journal_name_full 'Organic letters'
_journal_page_first 4476
_journal_page_last 4479
_journal_paper_doi 10.1021/acs.orglett.7b01957
_journal_volume 19
_journal_year 2017
_chemical_formula_sum 'C23 H17 N O2 S'
_chemical_formula_weight 371.43
_chemical_name_systematic
; 
 ? 
;
_space_group_crystal_system triclinic
_space_group_IT_number 2
_space_group_name_Hall '-P 1'
_space_group_name_H-M_alt 'P -1'
_symmetry_space_group_name_Hall '-P 1'
_symmetry_space_group_name_H-M 'P -1'
_atom_sites_solution_hydrogens geom
_audit_creation_method SHELXL-2013
_cell_angle_alpha 80.283(4)
_cell_angle_beta 85.841(4)
_cell_angle_gamma 80.636(4)
_cell_formula_units_Z 2
_cell_length_a 8.4697(16)
_cell_length_b 9.1799(17)
_cell_length_c 11.529(2)
_cell_measurement_reflns_used 1382
_cell_measurement_temperature 293(2)
_cell_measurement_theta_max 47.275
_cell_measurement_theta_min 5.331
_cell_volume 870.8(3)
_computing_cell_refinement 'Bruker SMART'
_computing_data_collection 'Bruker SMART'
_computing_data_reduction 'Bruker SHELXTL'
_computing_molecular_graphics 'Bruker SHELXTL'
_computing_publication_material 'Bruker SHELXTL'
_computing_structure_refinement 'SHELXL-2013 (Sheldrick, 2013)'
_computing_structure_solution 'Bruker SHELXTL'
_diffrn_ambient_temperature 293(2)
_diffrn_measured_fraction_theta_full 0.999
_diffrn_measured_fraction_theta_max 0.999
_diffrn_measurement_device_type 'CCD area detector'
_diffrn_measurement_method 'phi and omega scans'
_diffrn_radiation_type MoK\a
_diffrn_radiation_wavelength 0.71073
_diffrn_reflns_av_R_equivalents 0.0239
_diffrn_reflns_av_unetI/netI 0.0462
_diffrn_reflns_Laue_measured_fraction_full 0.999
_diffrn_reflns_Laue_measured_fraction_max 0.999
_diffrn_reflns_limit_h_max 10
_diffrn_reflns_limit_h_min -10
_diffrn_reflns_limit_k_max 11
_diffrn_reflns_limit_k_min -11
_diffrn_reflns_limit_l_max 10
_diffrn_reflns_limit_l_min -13
_diffrn_reflns_number 5060
_diffrn_reflns_point_group_measured_fraction_full 0.999
_diffrn_reflns_point_group_measured_fraction_max 0.999
_diffrn_reflns_theta_full 25.242
_diffrn_reflns_theta_max 25.500
_diffrn_reflns_theta_min 1.794
_exptl_absorpt_coefficient_mu 0.205
_exptl_absorpt_correction_T_max 0.7456
_exptl_absorpt_correction_T_min 0.6436
_exptl_absorpt_correction_type multi-scan
_exptl_absorpt_process_details sadabs
_exptl_crystal_colour colorless
_exptl_crystal_density_diffrn 1.417
_exptl_crystal_description prismatic
_exptl_crystal_F_000 388
_exptl_crystal_size_max 0.200
_exptl_crystal_size_mid 0.170
_exptl_crystal_size_min 0.130
_refine_diff_density_max 0.260
_refine_diff_density_min -0.184
_refine_diff_density_rms 0.050
_refine_ls_extinction_method none
_refine_ls_goodness_of_fit_ref 1.038
_refine_ls_hydrogen_treatment constr
_refine_ls_matrix_type full
_refine_ls_number_parameters 245
_refine_ls_number_reflns 3229
_refine_ls_number_restraints 0
_refine_ls_restrained_S_all 1.038
_refine_ls_R_factor_all 0.0669
_refine_ls_R_factor_gt 0.0526
_refine_ls_shift/su_max 0.002
_refine_ls_shift/su_mean 0.000
_refine_ls_structure_factor_coef Fsqd
_refine_ls_weighting_details 'w=1/[\s^2^(Fo^2^)+(0.0856P)^2^+0.0537P] where P=(Fo^2^+2Fc^2^)/3'
_refine_ls_weighting_scheme calc
_refine_ls_wR_factor_gt 0.1385
_refine_ls_wR_factor_ref 0.1505
_reflns_Friedel_coverage 0.000
_reflns_number_gt 2529
_reflns_number_total 3229
_reflns_threshold_expression 'I > 2\s(I)'
_cod_data_source_file ol7b01957_si_002.cif
_cod_data_source_block cd16663
_cod_database_code 1547013
_shelx_space_group_comment
; 
The symmetry employed for this shelxl refinement is uniquely defined 
by the following loop, which should always be used as a source of 
symmetry information in preference to the above space-group names. 
They are only intended as comments. 
;
_shelx_estimated_absorpt_t_min 0.960
_shelx_estimated_absorpt_t_max 0.974
_shelxl_version_number 2013-4

loop_
_space_group_symop_operation_xyz
'x, y, z'
'-x, -y, -z'

loop_
_atom_site_label
_atom_site_type_symbol
_atom_site_fract_x
_atom_site_fract_y
_atom_site_fract_z
_atom_site_U_iso_or_equiv
_atom_site_adp_type
_atom_site_occupancy
_atom_site_site_symmetry_order
_atom_site_calc_flag
_atom_site_refinement_flags_posn
_atom_site_refinement_flags_adp
S1 S 0.24281(8) 0.62912(7) 0.15424(5) 0.0486(2) Uani 1 1 d . .
N1 N 0.2244(2) 0.5604(2) 0.29611(16) 0.0459(5) Uani 1 1 d . .
O1 O 0.2993(2) 0.5068(2) 0.09485(15) 0.0616(5) Uani 1 1 d . .
O2 O 0.0961(2) 0.7215(2) 0.12376(15) 0.0595(5) Uani 1 1 d . .
C1 C 0.3321(3) 0.4411(3) 0.3553(2) 0.0442(6) Uani 1 1 d . .
C2 C 0.4436(3) 0.3349(3) 0.3099(2) 0.0546(7) Uani 1 1 d . .
H2 H 0.4601 0.3369 0.2291 0.066 Uiso 1 1 calc R U
C3 C 0.5288(3) 0.2271(3) 0.3877(3) 0.0630(8) Uani 1 1 d . .
H3 H 0.6041 0.1546 0.3591 0.076 Uiso 1 1 calc R U
C4 C 0.5058(4) 0.2233(3) 0.5071(3) 0.0638(8) Uani 1 1 d . .
H4 H 0.5652 0.1482 0.5579 0.077 Uiso 1 1 calc R U
C5 C 0.3966(3) 0.3284(3) 0.5525(2) 0.0536(7) Uani 1 1 d . .
H5 H 0.3820 0.3246 0.6337 0.064 Uiso 1 1 calc R U
C6 C 0.3071(3) 0.4415(2) 0.4765(2) 0.0419(5) Uani 1 1 d . .
C7 C 0.1868(3) 0.5672(2) 0.4929(2) 0.0408(5) Uani 1 1 d . .
C8 C 0.1392(3) 0.6382(3) 0.3832(2) 0.0431(6) Uani 1 1 d . .
C9 C 0.0211(3) 0.7657(3) 0.3667(2) 0.0537(7) Uani 1 1 d . .
H9 H -0.0106 0.8103 0.2917 0.064 Uiso 1 1 calc R U
C10 C -0.0442(3) 0.8210(3) 0.4629(2) 0.0561(7) Uani 1 1 d . .
H10 H -0.1213 0.9062 0.4532 0.067 Uiso 1 1 calc R U
C11 C -0.0010(3) 0.7554(3) 0.5778(2) 0.0492(6) Uani 1 1 d . .
C12 C 0.1150(3) 0.6252(3) 0.5949(2) 0.0443(6) Uani 1 1 d . .
C13 C 0.1531(3) 0.5620(3) 0.7107(2) 0.0570(7) Uani 1 1 d . .
H13 H 0.2284 0.4758 0.7237 0.068 Uiso 1 1 calc R U
C14 C 0.0825(4) 0.6237(4) 0.8050(2) 0.0665(8) Uani 1 1 d . .
H14 H 0.1107 0.5803 0.8810 0.080 Uiso 1 1 calc R U
C15 C -0.0316(4) 0.7514(4) 0.7874(3) 0.0687(8) Uani 1 1 d . .
H15 H -0.0802 0.7930 0.8516 0.082 Uiso 1 1 calc R U
C16 C -0.0721(4) 0.8151(3) 0.6774(3) 0.0635(8) Uani 1 1 d . .
H16 H -0.1488 0.9005 0.6670 0.076 Uiso 1 1 calc R U
C17 C 0.3930(3) 0.7419(3) 0.1444(2) 0.0438(6) Uani 1 1 d . .
C18 C 0.3552(3) 0.8835(3) 0.1748(2) 0.0538(7) Uani 1 1 d . .
H18 H 0.2508 0.9186 0.1990 0.065 Uiso 1 1 calc R U
C19 C 0.4714(3) 0.9711(3) 0.1690(2) 0.0570(7) Uani 1 1 d . .
H19 H 0.4455 1.0659 0.1901 0.068 Uiso 1 1 calc R U
C20 C 0.6280(3) 0.9222(3) 0.1325(2) 0.0527(6) Uani 1 1 d . .
C21 C 0.6618(3) 0.7820(3) 0.1006(2) 0.0564(7) Uani 1 1 d . .
H21 H 0.7655 0.7476 0.0747 0.068 Uiso 1 1 calc R U
C22 C 0.5463(3) 0.6920(3) 0.1060(2) 0.0524(7) Uani 1 1 d . .
H22 H 0.5717 0.5978 0.0839 0.063 Uiso 1 1 calc R U
C23 C 0.7543(4) 1.0207(3) 0.1276(3) 0.0737(9) Uani 1 1 d . .
H23A H 0.7951 1.0112 0.2045 0.111 Uiso 1 1 calc R U
H23B H 0.7084 1.1228 0.1020 0.111 Uiso 1 1 calc R U
H23C H 0.8399 0.9911 0.0732 0.111 Uiso 1 1 calc R U

loop_
_atom_site_aniso_label
_atom_site_aniso_U_11
_atom_site_aniso_U_22
_atom_site_aniso_U_33
_atom_site_aniso_U_23
_atom_site_aniso_U_13
_atom_site_aniso_U_12
S1 0.0567(4) 0.0555(4) 0.0350(4) -0.0115(3) -0.0016(3) -0.0086(3)
N1 0.0532(12) 0.0480(11) 0.0359(11) -0.0097(9) 0.0009(9) -0.0040(9)
O1 0.0829(13) 0.0641(11) 0.0443(10) -0.0234(9) 0.0032(9) -0.0175(10)
O2 0.0559(11) 0.0754(12) 0.0451(11) -0.0047(9) -0.0091(8) -0.0063(9)
C1 0.0472(13) 0.0427(13) 0.0459(14) -0.0098(11) 0.0001(11) -0.0137(11)
C2 0.0582(15) 0.0534(15) 0.0530(16) -0.0160(13) 0.0041(12) -0.0059(12)
C3 0.0650(17) 0.0528(15) 0.070(2) -0.0187(14) 0.0010(15) 0.0013(14)
C4 0.0652(17) 0.0530(15) 0.070(2) -0.0068(14) -0.0114(15) 0.0022(14)
C5 0.0605(16) 0.0525(14) 0.0473(15) -0.0063(12) -0.0077(12) -0.0069(12)
C6 0.0451(13) 0.0421(12) 0.0407(13) -0.0075(10) -0.0011(10) -0.0131(10)
C7 0.0420(12) 0.0434(12) 0.0393(13) -0.0084(10) 0.0007(10) -0.0125(10)
C8 0.0465(13) 0.0459(12) 0.0380(13) -0.0081(10) 0.0031(10) -0.0114(10)
C9 0.0559(15) 0.0560(15) 0.0444(15) -0.0028(12) -0.0005(12) -0.0009(12)
C10 0.0515(15) 0.0537(15) 0.0595(17) -0.0099(13) 0.0042(13) 0.0008(12)
C11 0.0496(14) 0.0497(14) 0.0517(16) -0.0147(12) 0.0096(12) -0.0162(11)
C12 0.0481(13) 0.0472(13) 0.0431(14) -0.0136(11) 0.0014(11) -0.0183(11)
C13 0.0684(17) 0.0617(16) 0.0435(15) -0.0131(13) -0.0020(13) -0.0125(13)
C14 0.080(2) 0.081(2) 0.0418(16) -0.0139(15) 0.0039(14) -0.0213(17)
C15 0.083(2) 0.080(2) 0.0520(18) -0.0302(16) 0.0205(15) -0.0278(17)
C16 0.0669(17) 0.0613(16) 0.0652(19) -0.0249(15) 0.0181(14) -0.0126(14)
C17 0.0479(13) 0.0495(13) 0.0318(12) -0.0058(10) 0.0000(10) -0.0030(11)
C18 0.0553(15) 0.0563(15) 0.0492(15) -0.0169(13) 0.0020(12) -0.0002(13)
C19 0.0670(18) 0.0520(15) 0.0545(17) -0.0154(13) -0.0036(13) -0.0092(13)
C20 0.0584(16) 0.0589(16) 0.0381(14) 0.0045(12) -0.0086(12) -0.0109(13)
C21 0.0486(15) 0.0640(17) 0.0493(15) 0.0037(13) 0.0059(12) -0.0041(13)
C22 0.0640(17) 0.0480(14) 0.0405(14) -0.0075(11) 0.0041(12) 0.0031(13)
C23 0.074(2) 0.0765(19) 0.069(2) 0.0076(16) -0.0110(16) -0.0228(16)

loop_
_atom_type_symbol
_atom_type_description
_atom_type_scat_dispersion_real
_atom_type_scat_dispersion_imag
_atom_type_scat_source
C C 0.0033 0.0016 'International Tables Vol C Tables 4.2.6.8 and 6.1.1.4'
H H 0.0000 0.0000 'International Tables Vol C Tables 4.2.6.8 and 6.1.1.4'
N N 0.0061 0.0033 'International Tables Vol C Tables 4.2.6.8 and 6.1.1.4'
O O 0.0106 0.0060 'International Tables Vol C Tables 4.2.6.8 and 6.1.1.4'
S S 0.1246 0.1234 'International Tables Vol C Tables 4.2.6.8 and 6.1.1.4'

loop_
_geom_angle_atom_site_label_1
_geom_angle_atom_site_label_2
_geom_angle_atom_site_label_3
_geom_angle
O1 S1 O2 119.83(11)
O1 S1 N1 106.89(10)
O2 S1 N1 106.90(10)
O1 S1 C17 108.67(11)
O2 S1 C17 108.70(11)
N1 S1 C17 104.83(11)
C8 N1 C1 107.16(19)
C8 N1 S1 125.22(16)
C1 N1 S1 124.35(16)
C2 C1 C6 122.1(2)
C2 C1 N1 129.7(2)
C6 C1 N1 108.2(2)
C3 C2 C1 117.8(2)
C3 C2 H2 121.1
C1 C2 H2 121.1
C2 C3 C4 121.6(3)
C2 C3 H3 119.2
C4 C3 H3 119.2
C5 C4 C3 120.9(3)
C5 C4 H4 119.6
C3 C4 H4 119.6
C4 C5 C6 119.7(3)
C4 C5 H5 120.1
C6 C5 H5 120.1
C5 C6 C1 117.9(2)
C5 C6 C7 134.4(2)
C1 C6 C7 107.7(2)
C8 C7 C12 119.2(2)
C8 C7 C6 107.7(2)
C12 C7 C6 133.2(2)
C7 C8 C9 122.8(2)
C7 C8 N1 109.24(19)
C9 C8 N1 127.9(2)
C10 C9 C8 117.7(2)
C10 C9 H9 121.1
C8 C9 H9 121.1
C9 C10 C11 122.7(2)
C9 C10 H10 118.6
C11 C10 H10 118.6
C10 C11 C16 121.6(2)
C10 C11 C12 119.7(2)
C16 C11 C12 118.6(3)
C13 C12 C11 118.0(2)
C13 C12 C7 124.2(2)
C11 C12 C7 117.8(2)
C14 C13 C12 121.7(3)
C14 C13 H13 119.2
C12 C13 H13 119.2
C13 C14 C15 119.9(3)
C13 C14 H14 120.0
C15 C14 H14 120.0
C16 C15 C14 120.2(3)
C16 C15 H15 119.9
C14 C15 H15 119.9
C15 C16 C11 121.6(3)
C15 C16 H16 119.2
C11 C16 H16 119.2
C22 C17 C18 119.9(3)
C22 C17 S1 120.79(19)
C18 C17 S1 119.26(19)
C19 C18 C17 119.7(2)
C19 C18 H18 120.1
C17 C18 H18 120.1
C18 C19 C20 121.4(2)
C18 C19 H19 119.3
C20 C19 H19 119.3
C21 C20 C19 117.7(3)
C21 C20 C23 121.9(3)
C19 C20 C23 120.4(3)
C22 C21 C20 121.7(2)
C22 C21 H21 119.2
C20 C21 H21 119.2
C21 C22 C17 119.5(2)
C21 C22 H22 120.3
C17 C22 H22 120.3
C20 C23 H23A 109.5
C20 C23 H23B 109.5
H23A C23 H23B 109.5
C20 C23 H23C 109.5
H23A C23 H23C 109.5
H23B C23 H23C 109.5

loop_
_geom_bond_atom_site_label_1
_geom_bond_atom_site_label_2
_geom_bond_distance
S1 O1 1.4124(18)
S1 O2 1.4168(18)
S1 N1 1.656(2)
S1 C17 1.752(3)
N1 C8 1.417(3)
N1 C1 1.418(3)
C1 C2 1.385(3)
C1 C6 1.398(3)
C2 C3 1.366(4)
C2 H2 0.9300
C3 C4 1.372(4)
C3 H3 0.9300
C4 C5 1.367(4)
C4 H4 0.9300
C5 C6 1.398(3)
C5 H5 0.9300
C6 C7 1.439(3)
C7 C8 1.378(3)
C7 C12 1.427(3)
C8 C9 1.407(3)
C9 C10 1.343(3)
C9 H9 0.9300
C10 C11 1.407(4)
C10 H10 0.9300
C11 C16 1.410(4)
C11 C12 1.414(3)
C12 C13 1.401(3)
C13 C14 1.365(4)
C13 H13 0.9300
C14 C15 1.388(4)
C14 H14 0.9300
C15 C16 1.347(4)
C15 H15 0.9300
C16 H16 0.9300
C17 C22 1.372(3)
C17 C18 1.384(3)
C18 C19 1.360(4)
C18 H18 0.9300
C19 C20 1.388(4)
C19 H19 0.9300
C20 C21 1.377(4)
C20 C23 1.501(4)
C21 C22 1.372(4)
C21 H21 0.9300
C22 H22 0.9300
C23 H23A 0.9600
C23 H23B 0.9600
C23 H23C 0.9600

loop_
_geom_torsion_atom_site_label_1
_geom_torsion_atom_site_label_2
_geom_torsion_atom_site_label_3
_geom_torsion_atom_site_label_4
_geom_torsion
O1 S1 N1 C8 -165.33(19)
O2 S1 N1 C8 -35.9(2)
C17 S1 N1 C8 79.4(2)
O1 S1 N1 C1 37.8(2)
O2 S1 N1 C1 167.22(18)
C17 S1 N1 C1 -77.5(2)
C8 N1 C1 C2 -178.5(2)
S1 N1 C1 C2 -18.1(4)
C8 N1 C1 C6 2.9(3)
S1 N1 C1 C6 163.36(17)
C6 C1 C2 C3 1.0(4)
N1 C1 C2 C3 -177.4(2)
C1 C2 C3 C4 -0.1(4)
C2 C3 C4 C5 -0.3(5)
C3 C4 C5 C6 0.0(4)
C4 C5 C6 C1 0.8(4)
C4 C5 C6 C7 -179.4(3)
C2 C1 C6 C5 -1.3(4)
N1 C1 C6 C5 177.4(2)
C2 C1 C6 C7 178.8(2)
N1 C1 C6 C7 -2.5(2)
C5 C6 C7 C8 -178.7(3)
C1 C6 C7 C8 1.1(3)
C5 C6 C7 C12 1.3(5)
C1 C6 C7 C12 -178.9(2)
C12 C7 C8 C9 -0.5(4)
C6 C7 C8 C9 179.4(2)
C12 C7 C8 N1 -179.27(19)
C6 C7 C8 N1 0.7(3)
C1 N1 C8 C7 -2.3(3)
S1 N1 C8 C7 -162.46(17)
C1 N1 C8 C9 179.1(2)
S1 N1 C8 C9 18.9(4)
C7 C8 C9 C10 1.5(4)
N1 C8 C9 C10 180.0(2)
C8 C9 C10 C11 -1.0(4)
C9 C10 C11 C16 -179.6(3)
C9 C10 C11 C12 -0.4(4)
C10 C11 C12 C13 -179.1(2)
C16 C11 C12 C13 0.1(4)
C10 C11 C12 C7 1.4(3)
C16 C11 C12 C7 -179.4(2)
C8 C7 C12 C13 179.6(2)
C6 C7 C12 C13 -0.4(4)
C8 C7 C12 C11 -0.9(3)
C6 C7 C12 C11 179.1(2)
C11 C12 C13 C14 -0.6(4)
C7 C12 C13 C14 178.9(2)
C12 C13 C14 C15 0.8(4)
C13 C14 C15 C16 -0.4(5)
C14 C15 C16 C11 -0.1(5)
C10 C11 C16 C15 179.4(3)
C12 C11 C16 C15 0.2(4)
O1 S1 C17 C22 -12.4(2)
O2 S1 C17 C22 -144.36(19)
N1 S1 C17 C22 101.6(2)
O1 S1 C17 C18 167.00(19)
O2 S1 C17 C18 35.0(2)
N1 S1 C17 C18 -79.0(2)
C22 C17 C18 C19 -1.6(4)
S1 C17 C18 C19 179.1(2)
C17 C18 C19 C20 0.4(4)
C18 C19 C20 C21 0.8(4)
C18 C19 C20 C23 -179.7(2)
C19 C20 C21 C22 -1.0(4)
C23 C20 C21 C22 179.5(2)
C20 C21 C22 C17 -0.1(4)
C18 C17 C22 C21 1.4(4)
S1 C17 C22 C21 -179.21(18)
